data_7101376
loop_
_publ_author_name
'Myoung Soo Lah.'
'Rohith P. John'
'Kyungjin Lee.'
'Dohyun Moon.'
'Jaejoon Park.'

_publ_section_title
;
Encapsulation of a guest molecule in a strained form:
An extended 36-membered dodecanuclear manganese metallamacrocycle that
accommodates a cyclooctane in the S4 symmetry conformation
;
_journal_issue 35
_journal_name_full 'Chemical Communications'
_journal_paper_doi 10.1039/b607675k
_journal_year 2006
_chemical_formula_sum 'C182 H238 Mn12 N24 O51'
_chemical_formula_weight 4237.24
_chemical_name_systematic
;
?
;
_space_group_IT_number 86
_symmetry_cell_setting tetragonal
_symmetry_space_group_name_Hall '-P 4bc'
_symmetry_space_group_name_H-M 'P 42/n :2'
_atom_sites_solution_hydrogens geom
_atom_sites_solution_primary direct
_atom_sites_solution_secondary difmap
_audit_creation_method SHELXL-97
_cell_angle_alpha 90.00
_cell_angle_beta 90.00
_cell_angle_gamma 90.00
_cell_formula_units_Z 2
_cell_length_a 27.0406(3)
_cell_length_b 27.0406(3)
_cell_length_c 18.7658(3)
_cell_measurement_reflns_used 9167
_cell_measurement_temperature 100(2)
_cell_measurement_theta_max 24.80
_cell_measurement_theta_min 2.33
_cell_volume 13721.4(3)
_computing_cell_refinement 'Bruker SAINT'
_computing_data_collection 'Bruker Protenum2'
_computing_data_reduction 'Bruker SAINT'
_computing_molecular_graphics 'Diamond 3.1a, ORTEP3'
_computing_publication_material WinGX
_computing_structure_refinement 'Bruker SHELXTL'
_computing_structure_solution 'Bruker SHELXTL'
_diffrn_ambient_temperature 100(2)
_diffrn_measured_fraction_theta_full 0.966
_diffrn_measured_fraction_theta_max 0.966
_diffrn_measurement_device_type 'CCD area detector'
_diffrn_measurement_method 'phi scans'
_diffrn_radiation_monochromator 'Silicon double crystal monochromator'
_diffrn_radiation_source 'Bending Magnet (PAL)'
_diffrn_radiation_type synchrotron
_diffrn_radiation_wavelength 0.82657
_diffrn_reflns_av_R_equivalents 0.0357
_diffrn_reflns_av_sigmaI/netI 0.0205
_diffrn_reflns_limit_h_max 25
_diffrn_reflns_limit_h_min -27
_diffrn_reflns_limit_k_max 27
_diffrn_reflns_limit_k_min -26
_diffrn_reflns_limit_l_max 19
_diffrn_reflns_limit_l_min -18
_diffrn_reflns_number 54175
_diffrn_reflns_theta_full 25.10
_diffrn_reflns_theta_max 25.10
_diffrn_reflns_theta_min 2.16
_exptl_absorpt_coefficient_mu 0.592
_exptl_absorpt_correction_T_max 0.8908
_exptl_absorpt_correction_T_min 0.7563
_exptl_absorpt_correction_type empirical
_exptl_absorpt_process_details 'HKL2000 scale pack'
_exptl_crystal_colour 'Dark Brown'
_exptl_crystal_density_diffrn 1.022
_exptl_crystal_density_method 'not measured'
_exptl_crystal_description Block
_exptl_crystal_F_000 4394
_exptl_crystal_size_max 0.50
_exptl_crystal_size_mid 0.30
_exptl_crystal_size_min 0.20
_refine_diff_density_max 0.693
_refine_diff_density_min -0.420
_refine_diff_density_rms 0.075
_refine_ls_extinction_method none
_refine_ls_goodness_of_fit_ref 1.091
_refine_ls_hydrogen_treatment mixed
_refine_ls_matrix_type full
_refine_ls_number_parameters 621
_refine_ls_number_reflns 7500
_refine_ls_number_restraints 3
_refine_ls_restrained_S_all 1.091
_refine_ls_R_factor_all 0.0598
_refine_ls_R_factor_gt 0.0548
_refine_ls_shift/su_max 0.001
_refine_ls_shift/su_mean 0.000
_refine_ls_structure_factor_coef Fsqd
_refine_ls_weighting_details 'calc w=1/[\s^2^(Fo^2^)+(0.1059P)^2^+22.5871P] where P=(Fo^2^+2Fc^2^)/3'
_refine_ls_weighting_scheme calc
_refine_ls_wR_factor_gt 0.1682
_refine_ls_wR_factor_ref 0.1777
_reflns_number_gt 6793
_reflns_number_total 7500
_reflns_threshold_expression >2sigma(I)
_cod_data_source_file b607675k.txt
_cod_depositor_comments
;
The following automatic conversions were performed:
'_symmetry_cell_setting' value 'Tetragonal' changed to 'tetragonal'
according to '/home/saulius/struct/CIF-dictionaries/cif_core.dic'
dictionary named 'cif_core.dic' version 2.4.1 from 2010-06-29.

Automatic conversion script
Id: cif_fix_enum 1527 2010-12-29 10:47:43Z saulius 
;
_cod_original_sg_symbol_H-M P4(2)/n
_cod_database_code 7101376

loop_
_symmetry_equiv_pos_as_xyz
'x, y, z'
'-x+1/2, -y+1/2, z'
'-y, x+1/2, z+1/2'
'y+1/2, -x, z+1/2'
'-x, -y, -z'
'x-1/2, y-1/2, -z'
'y, -x-1/2, -z-1/2'
'-y-1/2, x, -z-1/2'

loop_
_atom_site_label
_atom_site_type_symbol
_atom_site_fract_x
_atom_site_fract_y
_atom_site_fract_z
_atom_site_U_iso_or_equiv
_atom_site_adp_type
_atom_site_occupancy
_atom_site_symmetry_multiplicity
_atom_site_calc_flag
_atom_site_refinement_flags
_atom_site_disorder_assembly
_atom_site_disorder_group
Mn1A Mn 0.56895(3) 0.02557(3) 0.27445(4) 0.0419(3) Uani 1 1 d . A .
O1A O 0.52704(11) 0.06060(12) 0.21327(16) 0.0459(8) Uani 1 1 d . . .
O2A O 0.67158(11) 0.08391(11) 0.13288(15) 0.0436(8) Uani 1 1 d . A .
O3A O 0.62136(11) -0.00545(12) 0.32839(16) 0.0460(8) Uani 1 1 d . A .
O4A O 0.57490(14) 0.09247(15) 0.34316(19) 0.0659(10) Uani 1 1 d . . .
N1A N 0.62519(13) 0.04388(14) 0.21620(19) 0.0402(9) Uani 1 1 d . . .
N2A N 0.67162(13) 0.02794(13) 0.24343(19) 0.0386(9) Uani 1 1 d . A .
C1A C 0.53665(17) 0.08256(17) 0.1509(2) 0.0430(12) Uani 1 1 d . A .
C2A C 0.58412(16) 0.08875(17) 0.1217(2) 0.0419(11) Uani 1 1 d . . .
C3A C 0.58976(18) 0.1123(2) 0.0554(3) 0.0578(14) Uani 1 1 d . A .
H3A H 0.6219 0.1156 0.0355 0.069 Uiso 1 1 calc R . .
C4A C 0.5498(2) 0.1304(2) 0.0191(3) 0.0663(16) Uani 1 1 d . . .
H4A H 0.5543 0.1466 -0.0254 0.080 Uiso 1 1 calc R A .
C5A C 0.50265(19) 0.1248(2) 0.0476(3) 0.0602(15) Uani 1 1 d . A .
H5A H 0.4748 0.1373 0.0225 0.072 Uiso 1 1 calc R . .
C6A C 0.49605(18) 0.10124(18) 0.1125(3) 0.0511(13) Uani 1 1 d . . .
H6A H 0.4636 0.0976 0.1312 0.061 Uiso 1 1 calc R A .
C7A C 0.62895(16) 0.07170(17) 0.1584(2) 0.0394(11) Uani 1 1 d . A .
C8A C 0.66519(17) 0.00238(17) 0.3012(2) 0.0395(11) Uani 1 1 d . . .
C9A C 0.70895(16) -0.02128(16) 0.3356(2) 0.0390(11) Uani 1 1 d . A .
H9A H 0.7386 -0.0166 0.3045 0.047 Uiso 1 1 calc R . .
C10A C 0.6997(2) -0.07671(19) 0.3458(4) 0.0716(17) Uani 1 1 d . . .
H10A H 0.6959 -0.0926 0.2986 0.086 Uiso 1 1 calc R A .
H10B H 0.6684 -0.0815 0.3725 0.086 Uiso 1 1 calc R . .
C11A C 0.7425(2) -0.1017(2) 0.3867(4) 0.085(2) Uani 1 1 d . A .
H11A H 0.7335 -0.1365 0.3968 0.102 Uiso 1 1 calc R . .
H11B H 0.7724 -0.1018 0.3562 0.102 Uiso 1 1 calc R . .
C12A C 0.7539(2) -0.0763(3) 0.4543(3) 0.0763(19) Uani 1 1 d . . .
H12A H 0.7261 -0.0811 0.4878 0.092 Uiso 1 1 calc R A .
H12B H 0.7837 -0.0917 0.4758 0.092 Uiso 1 1 calc R . .
C13A C 0.76283(18) -0.0229(2) 0.4451(3) 0.0589(15) Uani 1 1 d . A .
H13A H 0.7929 -0.0179 0.4159 0.071 Uiso 1 1 calc R . .
H13B H 0.7685 -0.0075 0.4922 0.071 Uiso 1 1 calc R . .
C14A C 0.71896(18) 0.0021(2) 0.4089(2) 0.0512(13) Uani 1 1 d . . .
H14A H 0.7260 0.0378 0.4030 0.061 Uiso 1 1 calc R A .
H14B H 0.6892 -0.0013 0.4393 0.061 Uiso 1 1 calc R . .
C15A C 0.5860(3) 0.0937(4) 0.4168(4) 0.102(3) Uani 0.865(12) 1 d P A 1
H15A H 0.5692 0.0663 0.4408 0.152 Uiso 0.865(12) 1 calc PR A 1
H15B H 0.5746 0.1252 0.4370 0.152 Uiso 0.865(12) 1 calc PR A 1
H15C H 0.6218 0.0907 0.4235 0.152 Uiso 0.865(12) 1 calc PR A 1
C25A C 0.5645(12) 0.1288(13) 0.3189(18) 0.035(10) Uiso 0.135(12) 1 d P A 2
H25A H 0.5613 0.1537 0.3565 0.053 Uiso 0.135(12) 1 calc PR A 2
H25B H 0.5328 0.1254 0.2939 0.053 Uiso 0.135(12) 1 calc PR A 2
H25C H 0.5901 0.1390 0.2851 0.053 Uiso 0.135(12) 1 calc PR A 2
Mn1B Mn 0.72971(2) 0.07771(3) 0.19600(4) 0.0392(3) Uani 1 1 d . . .
O1B O 0.70754(11) 0.12860(11) 0.25434(18) 0.0472(8) Uani 1 1 d . A .
O2B O 0.84441(11) 0.08204(11) 0.34361(15) 0.0386(7) Uani 1 1 d . A .
O3B O 0.76288(11) 0.02534(11) 0.14454(15) 0.0419(8) Uani 1 1 d . A .
O4B O 0.76213(12) 0.13202(13) 0.11710(18) 0.0562(9) Uani 1 1 d . A .
N1B N 0.78813(13) 0.06951(13) 0.25511(19) 0.0373(9) Uani 1 1 d . A .
N2B N 0.82196(13) 0.03282(13) 0.23032(18) 0.0369(9) Uani 1 1 d . . .
C1B C 0.72383(17) 0.14257(17) 0.3187(3) 0.0442(12) Uani 1 1 d . . .
C2B C 0.76937(17) 0.12740(15) 0.3485(2) 0.0407(11) Uani 1 1 d . A .
C3B C 0.78428(19) 0.14709(17) 0.4148(2) 0.0473(12) Uani 1 1 d . . .
H3B H 0.8152 0.1377 0.4346 0.057 Uiso 1 1 calc R A .
C4B C 0.7540(2) 0.18021(19) 0.4514(3) 0.0621(15) Uani 1 1 d . A .
H4B H 0.7642 0.1934 0.4960 0.075 Uiso 1 1 calc R . .
C5B C 0.7085(2) 0.1938(2) 0.4219(3) 0.0613(15) Uani 1 1 d . . .
H5B H 0.6877 0.2163 0.4467 0.074 Uiso 1 1 calc R A .
C6B C 0.69364(19) 0.17497(18) 0.3572(3) 0.0534(13) Uani 1 1 d . A .
H6B H 0.6623 0.1841 0.3384 0.064 Uiso 1 1 calc R . .
C7B C 0.80293(17) 0.09209(16) 0.3150(2) 0.0367(11) Uani 1 1 d . . .
C8B C 0.80452(17) 0.01188(17) 0.1735(2) 0.0405(11) Uani 1 1 d . A .
C9B C 0.83281(17) -0.02959(18) 0.1406(2) 0.0490(13) Uani 1 1 d . . .
H9B H 0.8585 -0.0407 0.1755 0.059 Uiso 1 1 calc R A .
C10B C 0.85925(19) -0.0137(2) 0.0717(3) 0.0602(15) Uani 1 1 d . A .
H10C H 0.8346 -0.0017 0.0367 0.072 Uiso 1 1 calc R . .
H10D H 0.8825 0.0137 0.0822 0.072 Uiso 1 1 calc R . .
C11B C 0.8873(2) -0.0570(3) 0.0408(3) 0.084(2) Uani 1 1 d . . .
H11C H 0.9035 -0.0466 -0.0040 0.101 Uiso 1 1 calc R A .
H11D H 0.9134 -0.0672 0.0746 0.101 Uiso 1 1 calc R . .
C12B C 0.8539(2) -0.1004(3) 0.0259(3) 0.087(2) Uani 1 1 d . A .
H12C H 0.8741 -0.1285 0.0087 0.105 Uiso 1 1 calc R . .
H12D H 0.8304 -0.0913 -0.0125 0.105 Uiso 1 1 calc R . .
C13B C 0.8244(3) -0.1168(2) 0.0921(4) 0.0818(19) Uani 1 1 d . . .
H13C H 0.7998 -0.1422 0.0782 0.098 Uiso 1 1 calc R A .
H13D H 0.8472 -0.1318 0.1273 0.098 Uiso 1 1 calc R . .
C14B C 0.7985(2) -0.07357(19) 0.1251(3) 0.0593(14) Uani 1 1 d . A .
H14C H 0.7829 -0.0843 0.1702 0.071 Uiso 1 1 calc R . .
H14D H 0.7718 -0.0625 0.0927 0.071 Uiso 1 1 calc R . .
C15B C 0.8134(2) 0.1327(3) 0.1024(4) 0.094(2) Uani 1 1 d . . .
H15D H 0.8319 0.1306 0.1471 0.141 Uiso 1 1 calc R A .
H15E H 0.8219 0.1635 0.0777 0.141 Uiso 1 1 calc R . .
H15F H 0.8219 0.1044 0.0720 0.141 Uiso 1 1 calc R . .
Mn1C Mn 0.89443(2) 0.04489(2) 0.28899(3) 0.0370(3) Uani 1 1 d . A .
O1C O 0.90876(12) 0.09903(11) 0.23071(16) 0.0448(8) Uani 1 1 d . . .
O2C O 1.00571(11) -0.01460(11) 0.16203(16) 0.0421(8) Uani 1 1 d . . .
O3C O 0.89029(11) -0.01659(11) 0.34178(15) 0.0413(8) Uani 1 1 d . . .
O4C O 0.95030(13) 0.07444(12) 0.36731(17) 0.0538(9) Uani 1 1 d . . .
N1C N 0.94341(13) 0.00583(13) 0.23856(18) 0.0364(9) Uani 1 1 d . . .
N2C N 0.95254(14) -0.04162(13) 0.26785(19) 0.0385(9) Uani 1 1 d . A .
C1C C 0.93683(17) 0.10218(17) 0.1727(2) 0.0438(12) Uani 1 1 d . A .
C2C C 0.96737(16) 0.06353(17) 0.1475(2) 0.0420(12) Uani 1 1 d . . .
C3C C 0.9950(2) 0.0714(2) 0.0856(3) 0.0591(15) Uani 1 1 d . A .
H3C H 1.0151 0.0453 0.0680 0.071 Uiso 1 1 calc R . .
C4C C 0.9940(2) 0.1151(2) 0.0496(4) 0.087(2) Uani 1 1 d . . .
H4C H 1.0132 0.1195 0.0077 0.104 Uiso 1 1 calc R A .
C5C C 0.9646(3) 0.1530(2) 0.0753(3) 0.084(2) Uani 1 1 d . A .
H5C H 0.9639 0.1837 0.0508 0.101 Uiso 1 1 calc R . .
C6C C 0.9364(2) 0.1468(2) 0.1358(3) 0.0651(16) Uani 1 1 d . . .
H6C H 0.9164 0.1733 0.1525 0.078 Uiso 1 1 calc R A .
C7C C 0.97232(16) 0.01599(16) 0.1841(2) 0.0368(11) Uani 1 1 d . A .
C8C C 0.92241(17) -0.04958(16) 0.3202(2) 0.0398(11) Uani 1 1 d . A .
C9C C 0.92475(17) -0.09949(18) 0.3564(3) 0.0475(12) Uani 1 1 d . . .
H9C H 0.9443 -0.1222 0.3251 0.057 Uiso 1 1 calc R A .
C10C C 0.95149(19) -0.09616(18) 0.4286(3) 0.0522(13) Uani 1 1 d . A .
H10E H 0.9855 -0.0836 0.4211 0.063 Uiso 1 1 calc R . .
H10F H 0.9338 -0.0726 0.4598 0.063 Uiso 1 1 calc R . .
C11C C 0.9538(2) -0.1465(2) 0.4647(3) 0.0745(17) Uani 1 1 d . . .
H11E H 0.9745 -0.1691 0.4358 0.089 Uiso 1 1 calc R A .
H11F H 0.9694 -0.1430 0.5121 0.089 Uiso 1 1 calc R . .
C12C C 0.9035(3) -0.1680(2) 0.4730(3) 0.0815(19) Uani 1 1 d . A .
H12E H 0.8842 -0.1473 0.5065 0.098 Uiso 1 1 calc R . .
H12F H 0.9063 -0.2015 0.4939 0.098 Uiso 1 1 calc R . .
C13C C 0.8760(2) -0.1713(2) 0.4029(3) 0.0723(17) Uani 1 1 d . . .
H13E H 0.8418 -0.1830 0.4117 0.087 Uiso 1 1 calc R A .
H13F H 0.8926 -0.1957 0.3716 0.087 Uiso 1 1 calc R . .
C14C C 0.8743(2) -0.1214(2) 0.3655(3) 0.0687(16) Uani 1 1 d . A .
H14E H 0.8587 -0.1255 0.3180 0.082 Uiso 1 1 calc R . .
H14F H 0.8535 -0.0984 0.3935 0.082 Uiso 1 1 calc R . .
C15C C 0.9781(2) 0.0455(2) 0.4149(3) 0.0756(17) Uani 1 1 d . A .
H15G H 0.9563 0.0319 0.4516 0.113 Uiso 1 1 calc R . .
H15H H 1.0036 0.0661 0.4374 0.113 Uiso 1 1 calc R . .
H15I H 0.9940 0.0184 0.3888 0.113 Uiso 1 1 calc R . .
O1M O 0.7500 -0.2500 0.2500 0.090(5) Uiso 0.50 4 d SPD . .
C1M C 0.735(2) -0.3004(10) 0.237(3) 0.093(17) Uiso 0.13 1 d PD . .
O1W O 0.7500 -0.2500 0.1292(15) 0.206(10) Uiso 0.50 2 d SP B 1
O21M O 0.7132(15) -0.258(2) -0.027(2) 0.125(15) Uiso 0.13 1 d PD . 2
O22M O 0.749(2) -0.2305(15) -0.0426(19) 0.127(16) Uiso 0.13 1 d PD . 2
C2M C 0.7500 -0.2500 0.0297(17) 0.165(12) Uiso 0.50 2 d SPD . 2

loop_
_atom_site_aniso_label
_atom_site_aniso_U_11
_atom_site_aniso_U_22
_atom_site_aniso_U_33
_atom_site_aniso_U_23
_atom_site_aniso_U_13
_atom_site_aniso_U_12
Mn1A 0.0379(4) 0.0459(5) 0.0418(5) 0.0119(3) -0.0044(3) -0.0039(3)
O1A 0.0367(18) 0.054(2) 0.047(2) 0.0175(16) -0.0042(15) -0.0025(15)
O2A 0.043(2) 0.0515(19) 0.0358(17) 0.0093(15) -0.0012(15) 0.0020(15)
O3A 0.0378(19) 0.057(2) 0.0436(18) 0.0172(16) -0.0033(15) -0.0068(15)
O4A 0.074(3) 0.071(3) 0.052(2) -0.009(2) 0.0019(19) -0.020(2)
N1A 0.038(2) 0.043(2) 0.039(2) 0.0106(19) -0.0048(18) -0.0005(18)
N2A 0.035(2) 0.045(2) 0.036(2) 0.0047(19) -0.0067(17) 0.0023(17)
C1A 0.049(3) 0.043(3) 0.038(3) 0.008(2) -0.014(2) -0.001(2)
C2A 0.040(3) 0.047(3) 0.039(3) 0.013(2) -0.001(2) 0.000(2)
C3A 0.039(3) 0.083(4) 0.051(3) 0.021(3) -0.007(2) 0.005(3)
C4A 0.058(4) 0.098(4) 0.043(3) 0.033(3) 0.001(3) 0.005(3)
C5A 0.047(3) 0.073(4) 0.061(4) 0.015(3) -0.016(3) 0.005(3)
C6A 0.045(3) 0.056(3) 0.053(3) 0.014(3) -0.004(2) -0.003(2)
C7A 0.034(3) 0.045(3) 0.038(3) 0.000(2) -0.001(2) -0.003(2)
C8A 0.042(3) 0.041(3) 0.036(3) 0.002(2) -0.007(2) -0.005(2)
C9A 0.039(3) 0.044(3) 0.033(2) 0.004(2) -0.007(2) -0.002(2)
C10A 0.067(4) 0.045(3) 0.103(5) 0.013(3) -0.032(3) 0.001(3)
C11A 0.067(4) 0.044(3) 0.143(7) 0.013(4) -0.022(4) 0.005(3)
C12A 0.044(3) 0.102(5) 0.083(4) 0.042(4) -0.014(3) -0.001(3)
C13A 0.046(3) 0.098(5) 0.033(3) 0.000(3) -0.008(2) 0.005(3)
C14A 0.051(3) 0.067(3) 0.036(3) 0.003(2) -0.003(2) 0.004(3)
C15A 0.111(7) 0.128(7) 0.065(6) 0.014(5) -0.004(5) -0.039(6)
Mn1B 0.0374(4) 0.0435(4) 0.0367(4) 0.0036(3) -0.0023(3) 0.0005(3)
O1B 0.0467(19) 0.0415(18) 0.053(2) 0.0001(16) -0.0056(16) 0.0049(15)
O2B 0.0400(19) 0.0468(18) 0.0289(16) 0.0011(13) -0.0042(14) 0.0014(14)
O3B 0.0392(19) 0.0536(19) 0.0331(16) -0.0011(14) -0.0073(14) 0.0019(15)
O4B 0.052(2) 0.063(2) 0.053(2) 0.0154(17) -0.0007(17) -0.0108(17)
N1B 0.044(2) 0.034(2) 0.034(2) 0.0036(17) 0.0032(18) 0.0037(17)
N2B 0.037(2) 0.042(2) 0.032(2) -0.0008(18) 0.0011(17) 0.0038(18)
C1B 0.045(3) 0.039(3) 0.048(3) 0.006(2) 0.004(3) -0.001(2)
C2B 0.051(3) 0.030(2) 0.041(3) 0.006(2) 0.006(2) -0.004(2)
C3B 0.061(3) 0.038(3) 0.042(3) 0.002(2) 0.001(2) 0.008(2)
C4B 0.086(4) 0.057(3) 0.044(3) -0.010(3) 0.004(3) 0.004(3)
C5B 0.064(4) 0.055(3) 0.065(4) -0.004(3) 0.007(3) 0.018(3)
C6B 0.049(3) 0.051(3) 0.060(3) -0.004(3) 0.004(3) 0.011(2)
C7B 0.047(3) 0.035(3) 0.028(2) 0.005(2) 0.006(2) -0.001(2)
C8B 0.040(3) 0.048(3) 0.033(3) -0.003(2) -0.001(2) -0.001(2)
C9B 0.045(3) 0.064(3) 0.038(3) -0.008(2) -0.009(2) 0.011(2)
C10B 0.043(3) 0.094(4) 0.044(3) -0.021(3) 0.003(2) 0.001(3)
C11B 0.060(4) 0.137(6) 0.056(4) -0.042(4) 0.006(3) 0.021(4)
C12B 0.077(4) 0.118(6) 0.067(4) -0.043(4) -0.009(4) 0.030(4)
C13B 0.087(4) 0.075(4) 0.083(4) -0.021(4) -0.011(4) 0.015(3)
C14B 0.070(4) 0.056(3) 0.052(3) -0.012(3) -0.004(3) 0.010(3)
C15B 0.061(4) 0.120(6) 0.101(5) 0.060(5) -0.004(4) -0.017(4)
Mn1C 0.0387(4) 0.0388(4) 0.0334(4) 0.0028(3) -0.0016(3) -0.0011(3)
O1C 0.052(2) 0.0385(18) 0.0440(19) 0.0045(14) 0.0062(16) 0.0003(15)
O2C 0.0443(18) 0.0433(18) 0.0387(18) -0.0019(14) -0.0081(15) 0.0078(16)
O3C 0.0449(18) 0.0452(19) 0.0338(17) 0.0033(14) -0.0053(14) -0.0034(16)
O4C 0.062(2) 0.053(2) 0.046(2) -0.0019(16) -0.0136(17) -0.0085(17)
N1C 0.041(2) 0.035(2) 0.034(2) 0.0057(17) -0.0050(18) -0.0047(17)
N2C 0.047(2) 0.034(2) 0.035(2) 0.0027(17) -0.0121(19) -0.0028(17)
C1C 0.046(3) 0.051(3) 0.034(3) 0.003(2) 0.003(2) -0.002(2)
C2C 0.035(3) 0.051(3) 0.040(3) 0.007(2) -0.002(2) 0.007(2)
C3C 0.061(3) 0.064(4) 0.052(3) 0.017(3) 0.015(3) 0.027(3)
C4C 0.091(5) 0.090(5) 0.080(4) 0.042(4) 0.044(4) 0.040(4)
C5C 0.103(5) 0.074(4) 0.076(4) 0.042(3) 0.037(4) 0.031(4)
C6C 0.076(4) 0.055(3) 0.064(4) 0.023(3) 0.020(3) 0.016(3)
C7C 0.038(3) 0.041(3) 0.031(3) -0.003(2) -0.013(2) -0.003(2)
C8C 0.043(3) 0.039(3) 0.038(3) 0.003(2) -0.011(2) -0.006(2)
C9C 0.048(3) 0.047(3) 0.048(3) 0.007(2) -0.013(2) -0.003(2)
C10C 0.060(3) 0.049(3) 0.048(3) 0.003(2) -0.005(2) 0.001(2)
C11C 0.098(5) 0.056(3) 0.069(4) 0.021(3) -0.016(3) -0.005(3)
C12C 0.111(5) 0.067(4) 0.067(4) 0.017(3) 0.017(4) 0.001(4)
C13C 0.086(4) 0.049(3) 0.082(4) 0.012(3) 0.004(3) -0.013(3)
C14C 0.069(4) 0.056(3) 0.080(4) 0.004(3) -0.006(3) -0.014(3)
C15C 0.070(4) 0.080(4) 0.077(4) -0.010(3) -0.037(3) -0.002(3)

loop_
_atom_type_symbol
_atom_type_description
_atom_type_scat_dispersion_real
_atom_type_scat_dispersion_imag
_atom_type_scat_source
C C 0.0033 0.0016 'International Tables Vol C Tables 4.2.6.8 and 6.1.1.4'
H H 0.0000 0.0000 'International Tables Vol C Tables 4.2.6.8 and 6.1.1.4'
N N 0.0061 0.0033 'International Tables Vol C Tables 4.2.6.8 and 6.1.1.4'
O O 0.0106 0.0060 'International Tables Vol C Tables 4.2.6.8 and 6.1.1.4'
Mn Mn 0.3368 0.7283 'International Tables Vol C Tables 4.2.6.8 and 6.1.1.4'

loop_
_geom_angle_atom_site_label_1
_geom_angle_atom_site_label_2
_geom_angle_atom_site_label_3
_geom_angle
_geom_angle_site_symmetry_1
_geom_angle_site_symmetry_3
O1A Mn1A O3A 170.13(13) . .
O1A Mn1A N1A 89.99(14) . .
O3A Mn1A N1A 80.26(14) . .
O1A Mn1A O2C 93.30(13) . 8_646
O3A Mn1A O2C 96.43(12) . 8_646
N1A Mn1A O2C 176.62(14) . 8_646
O1A Mn1A O4A 89.30(15) . .
O3A Mn1A O4A 89.79(15) . .
N1A Mn1A O4A 93.57(15) . .
O2C Mn1A O4A 85.69(13) 8_646 .
O1A Mn1A N2C 91.66(13) . 8_646
O3A Mn1A N2C 92.56(13) . 8_646
N1A Mn1A N2C 106.43(15) . 8_646
O2C Mn1A N2C 74.28(13) 8_646 8_646
O4A Mn1A N2C 159.97(13) . 8_646
C1A O1A Mn1A 130.1(3) . .
C7A O2A Mn1B 117.8(3) . .
C8A O3A Mn1A 112.9(3) . .
C25A O4A C15A 115.4(18) . .
C25A O4A Mn1A 117.3(17) . .
C15A O4A Mn1A 126.9(5) . .
C7A N1A N2A 113.5(4) . .
C7A N1A Mn1A 131.9(3) . .
N2A N1A Mn1A 114.4(3) . .
C8A N2A N1A 110.1(4) . .
C8A N2A Mn1B 137.9(3) . .
N1A N2A Mn1B 107.0(2) . .
O1A C1A C2A 124.8(4) . .
O1A C1A C6A 117.2(4) . .
C2A C1A C6A 118.0(4) . .
C3A C2A C1A 119.9(4) . .
C3A C2A C7A 117.9(4) . .
C1A C2A C7A 122.2(4) . .
C4A C3A C2A 121.2(5) . .
C3A C4A C5A 119.5(5) . .
C6A C5A C4A 120.4(5) . .
C5A C6A C1A 121.0(5) . .
O2A C7A N1A 121.2(4) . .
O2A C7A C2A 118.8(4) . .
N1A C7A C2A 120.0(4) . .
N2A C8A O3A 122.3(4) . .
N2A C8A C9A 118.9(4) . .
O3A C8A C9A 118.7(4) . .
C8A C9A C10A 110.1(4) . .
C8A C9A C14A 110.5(4) . .
C10A C9A C14A 108.6(4) . .
C9A C10A C11A 111.5(4) . .
C12A C11A C10A 112.4(5) . .
C13A C12A C11A 112.8(5) . .
C12A C13A C14A 111.1(4) . .
C13A C14A C9A 110.6(4) . .
O1B Mn1B O3B 170.38(13) . .
O1B Mn1B N1B 90.60(14) . .
O3B Mn1B N1B 79.89(14) . .
O1B Mn1B O2A 91.94(13) . .
O3B Mn1B O2A 97.58(13) . .
N1B Mn1B O2A 177.45(14) . .
O1B Mn1B N2A 89.12(14) . .
O3B Mn1B N2A 94.78(13) . .
N1B Mn1B N2A 105.86(14) . .
O2A Mn1B N2A 74.50(12) . .
O1B Mn1B O4B 91.71(14) . .
O3B Mn1B O4B 88.21(13) . .
N1B Mn1B O4B 97.62(13) . .
O2A Mn1B O4B 82.00(12) . .
N2A Mn1B O4B 156.50(12) . .
C1B O1B Mn1B 129.3(3) . .
C7B O2B Mn1C 119.6(3) . .
C8B O3B Mn1B 113.4(3) . .
C15B O4B Mn1B 121.1(3) . .
C7B N1B N2B 113.5(3) . .
C7B N1B Mn1B 132.0(3) . .
N2B N1B Mn1B 114.5(3) . .
C8B N2B N1B 109.8(3) . .
C8B N2B Mn1C 140.8(3) . .
N1B N2B Mn1C 107.2(2) . .
O1B C1B C6B 116.8(4) . .
O1B C1B C2B 124.2(4) . .
C6B C1B C2B 119.0(5) . .
C3B C2B C1B 119.3(4) . .
C3B C2B C7B 116.7(4) . .
C1B C2B C7B 124.0(4) . .
C4B C3B C2B 120.6(5) . .
C3B C4B C5B 119.4(5) . .
C6B C5B C4B 120.6(5) . .
C5B C6B C1B 121.1(5) . .
O2B C7B N1B 121.3(4) . .
O2B C7B C2B 120.3(4) . .
N1B C7B C2B 118.3(4) . .
N2B C8B O3B 122.4(4) . .
N2B C8B C9B 118.8(4) . .
O3B C8B C9B 118.8(4) . .
C8B C9B C14B 110.5(4) . .
C8B C9B C10B 112.1(4) . .
C14B C9B C10B 109.7(4) . .
C11B C10B C9B 109.8(5) . .
C12B C11B C10B 111.9(5) . .
C11B C12B C13B 112.6(5) . .
C14B C13B C12B 110.5(5) . .
C13B C14B C9B 113.6(5) . .
O1C Mn1C O3C 169.52(14) . .
O1C Mn1C N1C 89.97(14) . .
O3C Mn1C N1C 79.74(14) . .
O1C Mn1C O2B 92.72(13) . .
O3C Mn1C O2B 97.56(13) . .
N1C Mn1C O2B 177.27(13) . .
O1C Mn1C O4C 87.99(13) . .
O3C Mn1C O4C 90.54(12) . .
N1C Mn1C O4C 93.07(14) . .
O2B Mn1C O4C 86.57(12) . .
O1C Mn1C N2B 90.44(13) . .
O3C Mn1C N2B 94.28(12) . .
N1C Mn1C N2B 105.92(14) . .
O2B Mn1C N2B 74.54(12) . .
O4C Mn1C N2B 160.95(13) . .
C1C O1C Mn1C 130.4(3) . .
C7C O2C Mn1A 118.3(3) . 7_666
C8C O3C Mn1C 112.8(3) . .
C15C O4C Mn1C 125.2(3) . .
C7C N1C N2C 112.7(4) . .
C7C N1C Mn1C 132.1(3) . .
N2C N1C Mn1C 115.0(3) . .
C8C N2C N1C 109.6(4) . .
C8C N2C Mn1A 139.9(3) . 7_666
N1C N2C Mn1A 108.2(3) . 7_666
O1C C1C C6C 117.2(4) . .
O1C C1C C2C 124.1(4) . .
C6C C1C C2C 118.7(4) . .
C3C C2C C1C 118.6(4) . .
C3C C2C C7C 118.3(4) . .
C1C C2C C7C 123.1(4) . .
C4C C3C C2C 122.2(5) . .
C3C C4C C5C 118.8(5) . .
C6C C5C C4C 121.1(5) . .
C5C C6C C1C 120.6(5) . .
O2C C7C N1C 122.1(4) . .
O2C C7C C2C 118.4(4) . .
N1C C7C C2C 119.6(4) . .
N2C C8C O3C 122.6(4) . .
N2C C8C C9C 117.6(4) . .
O3C C8C C9C 119.8(4) . .
C14C C9C C8C 111.5(4) . .
C14C C9C C10C 110.6(4) . .
C8C C9C C10C 111.3(4) . .
C11C C10C C9C 111.0(4) . .
C12C C11C C10C 111.0(5) . .
C11C C12C C13C 112.4(5) . .
C12C C13C C14C 111.3(5) . .
C9C C14C C13C 112.0(5) . .
C1M O1M C1M 91.5(8) 8_646 .
C1M O1M C1M 161(5) 8_646 7_666
C1M O1M C1M 91.5(8) . 7_666
C1M O1M C1M 91.5(8) 8_646 2_645
C1M O1M C1M 161(5) . 2_645
C1M O1M C1M 91.5(8) 7_666 2_645
O22M O21M O22M 53(5) 2_645 .
O22M O21M C2M 66.9(19) 2_645 .
O22M O21M C2M 64.2(18) . .
O22M O22M O21M 70(5) 2_645 2_645
O22M O22M O21M 57(5) 2_645 .
O21M O22M O21M 119(3) 2_645 .
O22M O22M C2M 68.7(17) 2_645 .
O21M O22M C2M 68.2(19) 2_645 .
O21M O22M C2M 65.4(18) . .
O22M C2M O22M 43(3) 2_645 .
O22M C2M O21M 45(3) 2_645 .
O22M C2M O21M 50(3) . .
O22M C2M O21M 50(3) 2_645 2_645
O22M C2M O21M 45(3) . 2_645
O21M C2M O21M 88(4) . 2_645

loop_
_geom_bond_atom_site_label_1
_geom_bond_atom_site_label_2
_geom_bond_distance
_geom_bond_site_symmetry_2
Mn1A O1A 1.871(3) .
Mn1A O3A 1.933(3) .
Mn1A N1A 1.937(4) .
Mn1A O2C 1.967(3) 8_646
Mn1A O4A 2.227(4) .
Mn1A N2C 2.253(4) 8_646
O1A C1A 1.337(5) .
O2A C7A 1.291(5) .
O2A Mn1B 1.975(3) .
O3A C8A 1.308(5) .
O4A C25A 1.12(3) .
O4A C15A 1.415(8) .
N1A C7A 1.323(6) .
N1A N2A 1.422(5) .
N2A C8A 1.297(6) .
N2A Mn1B 2.252(4) .
C1A C2A 1.406(7) .
C1A C6A 1.408(7) .
C2A C3A 1.405(7) .
C2A C7A 1.469(6) .
C3A C4A 1.368(7) .
C4A C5A 1.392(7) .
C5A C6A 1.385(7) .
C8A C9A 1.492(6) .
C9A C10A 1.532(7) .
C9A C14A 1.538(6) .
C10A C11A 1.544(8) .
C11A C12A 1.476(9) .
C12A C13A 1.474(8) .
C13A C14A 1.525(7) .
Mn1B O1B 1.858(3) .
Mn1B O3B 1.935(3) .
Mn1B N1B 1.943(4) .
Mn1B O4B 2.262(3) .
O1B C1B 1.339(6) .
O2B C7B 1.273(5) .
O2B Mn1C 1.972(3) .
O3B C8B 1.302(5) .
O4B C15B 1.413(7) .
N1B C7B 1.339(6) .
N1B N2B 1.427(5) .
N2B C8B 1.296(6) .
N2B Mn1C 2.271(4) .
C1B C6B 1.399(7) .
C1B C2B 1.414(7) .
C2B C3B 1.411(7) .
C2B C7B 1.460(6) .
C3B C4B 1.395(7) .
C4B C5B 1.398(8) .
C5B C6B 1.378(7) .
C8B C9B 1.491(7) .
C9B C14B 1.537(7) .
C9B C10B 1.539(7) .
C10B C11B 1.510(8) .
C11B C12B 1.508(9) .
C12B C13B 1.542(9) .
C13B C14B 1.498(8) .
Mn1C O1C 1.868(3) .
Mn1C O3C 1.939(3) .
Mn1C N1C 1.940(4) .
Mn1C O4C 2.254(3) .
O1C C1C 1.330(5) .
O2C C7C 1.293(5) .
O2C Mn1A 1.967(3) 7_666
O3C C8C 1.309(5) .
O4C C15C 1.405(6) .
N1C C7C 1.315(6) .
N1C N2C 1.417(5) .
N2C C8C 1.295(6) .
N2C Mn1A 2.253(4) 7_666
C1C C6C 1.392(7) .
C1C C2C 1.414(7) .
C2C C3C 1.398(7) .
C2C C7C 1.464(6) .
C3C C4C 1.362(8) .
C4C C5C 1.382(8) .
C5C C6C 1.379(8) .
C8C C9C 1.512(7) .
C9C C14C 1.498(7) .
C9C C10C 1.537(7) .
C10C C11C 1.522(7) .
C11C C12C 1.488(9) .
C12C C13C 1.514(9) .
C13C C14C 1.522(8) .
O1M C1M 1.44(2) 8_646
O1M C1M 1.44(2) .
O1M C1M 1.44(2) 7_666
O1M C1M 1.44(2) 2_645
O21M O22M 1.12(6) 2_645
O21M O22M 1.24(6) .
O21M C2M 1.469(19) .
O22M O22M 1.05(8) 2_645
O22M O21M 1.12(6) 2_645
O22M C2M 1.454(19) .
C2M O22M 1.454(19) 2_645
C2M O21M 1.469(19) 2_645
